data_4034583
loop_
_publ_author_name
'Crossman, Aaron S.'
'Larson, Alec T.'
'Shi, Jake X.'
'Krajewski, Sebastian M.'
'Akturk, Eser S.'
'Marshak, Michael P.'

_publ_section_title
;
 Synthesis of Sterically Hindered \b-Diketones via Condensation of Acid
 Chlorides with Enolates.
;
_journal_issue 11
_journal_name_full 'The Journal of organic chemistry'
_journal_page_first 7434
_journal_page_last 7442
_journal_paper_doi 10.1021/acs.joc.9b00433
_journal_volume 84
_journal_year 2019
_chemical_formula_moiety 'C47 H52 O2'
_chemical_formula_sum 'C47 H52 O2'
_chemical_formula_weight 648.88
_space_group_crystal_system monoclinic
_space_group_IT_number 14
_space_group_name_Hall '-P 2ybc'
_space_group_name_H-M_alt 'P 1 21/c 1'
_atom_sites_solution_hydrogens mixed
_atom_sites_solution_primary dual
_audit_creation_date 2019-01-21
_audit_creation_method
;
Olex2 1.2
(compiled 2018.05.29 svn.r3508 for OlexSys, GUI svn.r5506)
;
_cell_angle_alpha 90
_cell_angle_beta 94.938(4)
_cell_angle_gamma 90
_cell_formula_units_Z 4
_cell_length_a 14.5479(12)
_cell_length_b 13.8161(12)
_cell_length_c 19.0946(16)
_cell_measurement_reflns_used 9675
_cell_measurement_temperature 109(2)
_cell_measurement_theta_max 30.53
_cell_measurement_theta_min 2.60
_cell_volume 3823.7(6)
_computing_molecular_graphics 'Olex2 (Dolomanov et al., 2009)'
_computing_publication_material 'Olex2 (Dolomanov et al., 2009)'
_computing_structure_refinement 'ShelXL (Sheldrick, 2015)'
_computing_structure_solution 'ShelXT (Sheldrick, 2015)'
_diffrn_ambient_temperature 108.97
_diffrn_measured_fraction_theta_full 0.994
_diffrn_measured_fraction_theta_max 0.969
_diffrn_measurement_device_type 'Bruker APEX-II CCD'
_diffrn_measurement_method '\f and \w scans'
_diffrn_radiation_type MoK\a
_diffrn_radiation_wavelength 0.71073
_diffrn_reflns_av_R_equivalents 0.0585
_diffrn_reflns_av_unetI/netI 0.0508
_diffrn_reflns_Laue_measured_fraction_full 0.994
_diffrn_reflns_Laue_measured_fraction_max 0.969
_diffrn_reflns_limit_h_max 22
_diffrn_reflns_limit_h_min -22
_diffrn_reflns_limit_k_max 20
_diffrn_reflns_limit_k_min -21
_diffrn_reflns_limit_l_max 29
_diffrn_reflns_limit_l_min -29
_diffrn_reflns_number 79404
_diffrn_reflns_point_group_measured_fraction_full 0.994
_diffrn_reflns_point_group_measured_fraction_max 0.969
_diffrn_reflns_theta_full 25.242
_diffrn_reflns_theta_max 33.809
_diffrn_reflns_theta_min 2.356
_diffrn_standards_number 0
_exptl_absorpt_coefficient_mu 0.067
_exptl_absorpt_correction_T_max 0.7467
_exptl_absorpt_correction_T_min 0.6537
_exptl_absorpt_correction_type multi-scan
_exptl_absorpt_process_details
'SADABS-2014/5 (Bruker,2014/5) was used for absorption correction. wR2(int) was 0.0849 before and 0.0706 after correction. The Ratio of minimum to maximum transmission is 0.8755. The \l/2 correction factor is Not present.'
_exptl_crystal_colour colourless
_exptl_crystal_density_diffrn 1.127
_exptl_crystal_description block
_exptl_crystal_F_000 1400
_exptl_crystal_size_max 0.654
_exptl_crystal_size_mid 0.459
_exptl_crystal_size_min 0.421
_refine_diff_density_max 1.099
_refine_diff_density_min -0.754
_refine_diff_density_rms 0.203
_refine_ls_extinction_method none
_refine_ls_goodness_of_fit_ref 1.102
_refine_ls_hydrogen_treatment mixed
_refine_ls_matrix_type full
_refine_ls_number_parameters 457
_refine_ls_number_reflns 14903
_refine_ls_number_restraints 0
_refine_ls_restrained_S_all 1.102
_refine_ls_R_factor_all 0.2031
_refine_ls_R_factor_gt 0.1876
_refine_ls_shift/su_max 0.001
_refine_ls_shift/su_mean 0.000
_refine_ls_structure_factor_coef Fsqd
_refine_ls_weighting_details 'w=1/[\s^2^(Fo^2^)+(0.0887P)^2^+75.9458P] where P=(Fo^2^+2Fc^2^)/3'
_refine_ls_weighting_scheme calc
_refine_ls_wR_factor_gt 0.4960
_refine_ls_wR_factor_ref 0.5030
_reflns_Friedel_coverage 0.000
_reflns_number_gt 12183
_reflns_number_total 14903
_reflns_threshold_expression 'I > 2\s(I)'
_cod_data_source_file jo9b00433_si_002.cif
_cod_data_source_block pentaphenylh
_cod_database_code 4034583
_shelx_shelxl_version_number 2016/6
_shelx_space_group_comment
;
The symmetry employed for this shelxl refinement is uniquely defined
by the following loop, which should always be used as a source of
symmetry information in preference to the above space-group names.
They are only intended as comments.
;
_shelx_estimated_absorpt_t_max 0.972
_shelx_estimated_absorpt_t_min 0.958
_olex2_refinement_description
;
1. Fixed Uiso
 At 1.2 times of:
  All C(H) groups
 At 1.5 times of:
  All C(H,H,H) groups, All O(H) groups
2.a Aromatic/amide H refined with riding coordinates:
 C2(H2A), C6(H6), C7(H7), C8(H8), C12(H12), C14(H14), C21(H21), C23(H23),
 C29(H29), C30(H30), C31(H31), C32(H32), C35(H35), C37(H37), C39(H39)
2.b Idealised Me refined as rotating group:
 C16(H16A,H16B,H16C), C17(H17A,H17B,H17C), C18(H18A,H18B,H18C), C25(H25A,H25B,
 H25C), C26(H26A,H26B,H26C), C27(H27A,H27B,H27C), C41(H41A,H41B,H41C), C42(H42A,
 H42B,H42C), C43(H43A,H43B,H43C), C45(H45A,H45B,H45C), C46(H46A,H46B,H46C),
 C47(H47A,H47B,H47C)
;
_olex2_submission_special_instructions 'No special instructions were received'

loop_
_space_group_symop_operation_xyz
'x, y, z'
'-x, y+1/2, -z+1/2'
'-x, -y, -z'
'x, -y-1/2, z-1/2'

loop_
_atom_site_label
_atom_site_type_symbol
_atom_site_fract_x
_atom_site_fract_y
_atom_site_fract_z
_atom_site_U_iso_or_equiv
_atom_site_adp_type
_atom_site_occupancy
_atom_site_site_symmetry_order
_atom_site_calc_flag
_atom_site_refinement_flags_posn
O1 O 0.4162(3) 0.6761(3) 0.6815(2) 0.0179(7) Uani 1 1 d .
O2 O 0.2964(3) 0.7795(3) 0.6177(2) 0.0180(7) Uani 1 1 d .
H2 H 0.345(6) 0.759(6) 0.647(4) 0.027 Uiso 1 1 d R
C1 C 0.3670(3) 0.6023(3) 0.6657(3) 0.0125(8) Uani 1 1 d .
C2 C 0.2825(3) 0.6096(4) 0.6221(3) 0.0136(8) Uani 1 1 d .
H2A H 0.249899 0.552960 0.606500 0.016 Uiso 1 1 calc R
C3 C 0.2488(3) 0.7003(4) 0.6030(2) 0.0125(8) Uani 1 1 d .
C4 C 0.1542(3) 0.7156(4) 0.5680(2) 0.0130(8) Uani 1 1 d .
C5 C 0.0781(3) 0.6792(4) 0.5998(2) 0.0135(8) Uani 1 1 d .
C6 C -0.0105(4) 0.7022(4) 0.5689(3) 0.0183(9) Uani 1 1 d .
H6 H -0.063312 0.679619 0.589937 0.022 Uiso 1 1 calc R
C7 C -0.0218(4) 0.7573(5) 0.5083(3) 0.0210(10) Uani 1 1 d .
H7 H -0.082080 0.773780 0.488885 0.025 Uiso 1 1 calc R
C8 C 0.0552(4) 0.7889(4) 0.4753(3) 0.0194(9) Uani 1 1 d .
H8 H 0.046942 0.824126 0.432548 0.023 Uiso 1 1 calc R
C9 C 0.1440(3) 0.7686(4) 0.5053(2) 0.0143(8) Uani 1 1 d .
C10 C 0.2250(4) 0.7994(4) 0.4677(3) 0.0154(8) Uani 1 1 d .
C11 C 0.2563(4) 0.8952(4) 0.4736(3) 0.0185(9) Uani 1 1 d .
C12 C 0.3329(5) 0.9224(5) 0.4393(3) 0.0259(12) Uani 1 1 d .
H12 H 0.354569 0.987186 0.443801 0.031 Uiso 1 1 calc R
C13 C 0.3789(4) 0.8573(5) 0.3984(3) 0.0241(11) Uani 1 1 d .
C14 C 0.3456(4) 0.7634(4) 0.3925(3) 0.0195(10) Uani 1 1 d .
H14 H 0.375639 0.718170 0.364749 0.023 Uiso 1 1 calc R
C15 C 0.2688(4) 0.7335(4) 0.4265(3) 0.0169(9) Uani 1 1 d .
C16 C 0.2121(6) 0.9665(5) 0.5202(3) 0.0320(14) Uani 1 1 d .
H16A H 0.147681 0.976888 0.502279 0.048 Uiso 1 1 calc GR
H16B H 0.245499 1.028141 0.520353 0.048 Uiso 1 1 calc GR
H16C H 0.214404 0.940913 0.568149 0.048 Uiso 1 1 calc GR
C17 C 0.4641(5) 0.8873(7) 0.3642(4) 0.0366(17) Uani 1 1 d .
H17A H 0.519104 0.864519 0.392648 0.055 Uiso 1 1 calc GR
H17B H 0.465954 0.958067 0.360614 0.055 Uiso 1 1 calc GR
H17C H 0.462559 0.858977 0.317065 0.055 Uiso 1 1 calc GR
C18 C 0.2364(5) 0.6300(4) 0.4180(3) 0.0239(11) Uani 1 1 d .
H18A H 0.248811 0.595503 0.462635 0.036 Uiso 1 1 calc GR
H18B H 0.269289 0.598169 0.381644 0.036 Uiso 1 1 calc GR
H18C H 0.169931 0.629033 0.404070 0.036 Uiso 1 1 calc GR
C19 C 0.0861(3) 0.6180(3) 0.6645(2) 0.0113(7) Uani 1 1 d .
C20 C 0.1138(3) 0.6584(4) 0.7305(2) 0.0131(8) Uani 1 1 d .
C21 C 0.1207(4) 0.5988(4) 0.7899(2) 0.0154(8) Uani 1 1 d .
H21 H 0.141657 0.625927 0.834096 0.018 Uiso 1 1 calc R
C22 C 0.0979(4) 0.5010(4) 0.7864(3) 0.0159(8) Uani 1 1 d .
C23 C 0.0681(3) 0.4628(4) 0.7213(3) 0.0147(8) Uani 1 1 d .
H23 H 0.050453 0.396693 0.717807 0.018 Uiso 1 1 calc R
C24 C 0.0633(3) 0.5197(4) 0.6606(2) 0.0134(8) Uani 1 1 d .
C25 C 0.1365(4) 0.7645(4) 0.7395(3) 0.0219(10) Uani 1 1 d .
H25A H 0.203196 0.773773 0.739123 0.033 Uiso 1 1 calc GR
H25B H 0.116509 0.787268 0.784420 0.033 Uiso 1 1 calc GR
H25C H 0.104419 0.801333 0.700944 0.033 Uiso 1 1 calc GR
C26 C 0.1046(5) 0.4379(5) 0.8504(3) 0.0256(12) Uani 1 1 d .
H26A H 0.090995 0.370731 0.836548 0.038 Uiso 1 1 calc GR
H26B H 0.060050 0.459797 0.882680 0.038 Uiso 1 1 calc GR
H26C H 0.167103 0.441782 0.873849 0.038 Uiso 1 1 calc GR
C27 C 0.0353(5) 0.4720(5) 0.5905(3) 0.0268(12) Uani 1 1 d .
H27A H 0.036357 0.401535 0.596281 0.040 Uiso 1 1 calc GR
H27B H 0.078491 0.490856 0.556331 0.040 Uiso 1 1 calc GR
H27C H -0.027154 0.492815 0.573729 0.040 Uiso 1 1 calc GR
C28 C 0.3941(3) 0.5064(3) 0.6963(3) 0.0125(8) Uani 1 1 d .
C29 C 0.3239(3) 0.4510(4) 0.7222(3) 0.0161(9) Uani 1 1 d .
H29 H 0.261938 0.473002 0.715580 0.019 Uiso 1 1 calc R
C30 C 0.3431(3) 0.3645(4) 0.7574(3) 0.0186(9) Uani 1 1 d .
H30 H 0.294875 0.328756 0.775831 0.022 Uiso 1 1 calc R
C31 C 0.4331(4) 0.3304(4) 0.7656(3) 0.0189(9) Uani 1 1 d .
H31 H 0.446520 0.269947 0.787940 0.023 Uiso 1 1 calc R
C32 C 0.5036(3) 0.3855(4) 0.7408(3) 0.0159(8) Uani 1 1 d .
H32 H 0.565142 0.361989 0.747096 0.019 Uiso 1 1 calc R
C33 C 0.4867(3) 0.4742(4) 0.7071(2) 0.0128(8) Uani 1 1 d .
C34 C 0.5666(3) 0.5317(3) 0.6861(2) 0.0116(7) Uani 1 1 d .
C35 C 0.5676(3) 0.5725(4) 0.6190(3) 0.0137(8) Uani 1 1 d .
H35 H 0.516671 0.562634 0.585144 0.016 Uiso 1 1 calc R
C36 C 0.6427(3) 0.6272(3) 0.6014(2) 0.0129(8) Uani 1 1 d .
C37 C 0.7176(3) 0.6391(3) 0.6521(2) 0.0126(8) Uani 1 1 d .
H37 H 0.769808 0.674741 0.639994 0.015 Uiso 1 1 calc R
C38 C 0.7180(3) 0.6004(3) 0.7195(2) 0.0118(7) Uani 1 1 d .
C39 C 0.6413(3) 0.5451(4) 0.7353(3) 0.0129(8) Uani 1 1 d .
H39 H 0.640720 0.516372 0.780505 0.015 Uiso 1 1 calc R
C40 C 0.6450(4) 0.6735(4) 0.5284(3) 0.0193(9) Uani 1 1 d .
C41 C 0.6587(9) 0.7817(6) 0.5354(4) 0.051(3) Uani 1 1 d .
H41A H 0.609950 0.809193 0.561666 0.077 Uiso 1 1 calc GR
H41B H 0.655972 0.810997 0.488513 0.077 Uiso 1 1 calc GR
H41C H 0.718970 0.794916 0.560483 0.077 Uiso 1 1 calc GR
C42 C 0.7275(6) 0.6328(7) 0.4938(4) 0.045(2) Uani 1 1 d .
H42A H 0.783879 0.642938 0.524956 0.067 Uiso 1 1 calc GR
H42B H 0.733230 0.665957 0.449048 0.067 Uiso 1 1 calc GR
H42C H 0.718543 0.563348 0.485339 0.067 Uiso 1 1 calc GR
C43 C 0.5595(6) 0.6527(8) 0.4797(4) 0.049(3) Uani 1 1 d .
H43A H 0.553004 0.582630 0.472935 0.073 Uiso 1 1 calc GR
H43B H 0.565233 0.683925 0.434163 0.073 Uiso 1 1 calc GR
H43C H 0.505105 0.678047 0.500385 0.073 Uiso 1 1 calc GR
C44 C 0.7982(3) 0.6122(4) 0.7761(3) 0.0141(8) Uani 1 1 d .
C45 C 0.8737(4) 0.6793(5) 0.7535(3) 0.0209(10) Uani 1 1 d .
H45A H 0.897649 0.653919 0.710713 0.031 Uiso 1 1 calc GR
H45B H 0.923908 0.683080 0.791060 0.031 Uiso 1 1 calc GR
H45C H 0.848013 0.744092 0.744170 0.031 Uiso 1 1 calc GR
C46 C 0.7630(4) 0.6550(4) 0.8434(3) 0.0200(10) Uani 1 1 d .
H46A H 0.739686 0.720649 0.833735 0.030 Uiso 1 1 calc GR
H46B H 0.813622 0.657211 0.880628 0.030 Uiso 1 1 calc GR
H46C H 0.713114 0.614349 0.858479 0.030 Uiso 1 1 calc GR
C47 C 0.8415(4) 0.5118(4) 0.7924(3) 0.0203(10) Uani 1 1 d .
H47A H 0.794876 0.468393 0.809173 0.031 Uiso 1 1 calc GR
H47B H 0.892998 0.518323 0.828713 0.031 Uiso 1 1 calc GR
H47C H 0.864225 0.484909 0.749608 0.031 Uiso 1 1 calc GR

loop_
_atom_site_aniso_label
_atom_site_aniso_U_11
_atom_site_aniso_U_22
_atom_site_aniso_U_33
_atom_site_aniso_U_23
_atom_site_aniso_U_13
_atom_site_aniso_U_12
O1 0.0149(15) 0.0122(15) 0.0258(19) 0.0013(13) -0.0030(13) -0.0039(12)
O2 0.0163(16) 0.0141(16) 0.0226(18) 0.0037(13) -0.0036(13) -0.0027(13)
C1 0.0099(17) 0.0114(18) 0.0164(19) 0.0005(15) 0.0019(14) 0.0004(14)
C2 0.0100(17) 0.0144(19) 0.0158(19) -0.0001(15) -0.0033(14) -0.0003(14)
C3 0.0117(17) 0.0137(19) 0.0119(18) 0.0007(15) 0.0009(14) -0.0019(14)
C4 0.0123(18) 0.016(2) 0.0105(17) 0.0015(15) -0.0018(14) 0.0014(15)
C5 0.0140(18) 0.017(2) 0.0087(17) 0.0038(15) -0.0016(14) -0.0006(15)
C6 0.0133(19) 0.027(3) 0.014(2) 0.0025(18) -0.0013(15) 0.0016(18)
C7 0.016(2) 0.031(3) 0.015(2) 0.0068(19) -0.0021(16) 0.007(2)
C8 0.021(2) 0.024(2) 0.013(2) 0.0040(17) -0.0015(17) 0.0050(19)
C9 0.017(2) 0.015(2) 0.0106(18) 0.0031(15) 0.0014(15) 0.0005(16)
C10 0.021(2) 0.014(2) 0.0108(18) 0.0037(15) 0.0000(15) 0.0003(16)
C11 0.030(3) 0.016(2) 0.0104(18) 0.0040(16) 0.0026(17) -0.0036(19)
C12 0.036(3) 0.026(3) 0.015(2) 0.005(2) 0.002(2) -0.011(2)
C13 0.022(2) 0.037(3) 0.014(2) 0.009(2) 0.0035(18) -0.003(2)
C14 0.017(2) 0.027(3) 0.015(2) 0.0041(18) 0.0045(16) 0.0031(19)
C15 0.018(2) 0.021(2) 0.0116(19) 0.0039(16) 0.0006(16) 0.0010(17)
C16 0.055(4) 0.021(3) 0.021(3) -0.001(2) 0.011(3) -0.001(3)
C17 0.027(3) 0.057(5) 0.027(3) 0.016(3) 0.005(2) -0.011(3)
C18 0.035(3) 0.014(2) 0.023(2) 0.0002(19) 0.007(2) 0.002(2)
C19 0.0114(17) 0.0148(19) 0.0074(16) 0.0015(14) -0.0012(13) -0.0005(14)
C20 0.0146(18) 0.0146(19) 0.0099(17) -0.0006(14) 0.0007(14) 0.0005(15)
C21 0.019(2) 0.019(2) 0.0074(17) -0.0008(15) 0.0001(15) 0.0001(17)
C22 0.018(2) 0.017(2) 0.0121(19) 0.0043(16) 0.0000(15) 0.0002(17)
C23 0.017(2) 0.015(2) 0.0118(18) 0.0033(15) 0.0012(15) -0.0025(16)
C24 0.0132(18) 0.018(2) 0.0088(17) 0.0014(15) 0.0000(14) -0.0042(15)
C25 0.033(3) 0.014(2) 0.019(2) -0.0047(18) 0.001(2) 0.0010(19)
C26 0.034(3) 0.029(3) 0.014(2) 0.011(2) 0.001(2) 0.002(2)
C27 0.040(3) 0.024(3) 0.016(2) -0.002(2) -0.003(2) -0.015(2)
C28 0.0095(17) 0.0130(19) 0.0147(19) 0.0009(15) -0.0015(14) -0.0008(14)
C29 0.0086(17) 0.018(2) 0.021(2) 0.0048(17) 0.0011(15) -0.0015(15)
C30 0.0127(19) 0.018(2) 0.025(2) 0.0053(19) 0.0014(17) -0.0033(16)
C31 0.014(2) 0.016(2) 0.026(2) 0.0068(18) 0.0019(17) -0.0001(16)
C32 0.0110(17) 0.013(2) 0.023(2) 0.0009(17) 0.0003(16) 0.0026(15)
C33 0.0104(17) 0.0151(19) 0.0132(18) 0.0011(15) 0.0023(14) -0.0020(15)
C34 0.0092(16) 0.0123(18) 0.0135(18) -0.0007(14) 0.0021(14) -0.0001(14)
C35 0.0129(18) 0.0148(19) 0.0133(18) 0.0002(15) -0.0007(14) -0.0008(15)
C36 0.0137(18) 0.0131(19) 0.0116(18) 0.0006(15) -0.0015(14) -0.0016(15)
C37 0.0110(17) 0.0136(19) 0.0134(18) 0.0004(15) 0.0027(14) -0.0012(14)
C38 0.0090(16) 0.0145(19) 0.0121(18) -0.0022(14) 0.0013(14) 0.0006(14)
C39 0.0100(17) 0.0150(19) 0.0137(18) 0.0018(15) 0.0014(14) 0.0012(14)
C40 0.023(2) 0.018(2) 0.017(2) 0.0028(17) -0.0015(18) -0.0041(18)
C41 0.103(8) 0.022(3) 0.027(3) 0.007(3) -0.011(4) -0.010(4)
C42 0.050(5) 0.059(5) 0.027(3) 0.011(3) 0.015(3) 0.011(4)
C43 0.043(4) 0.080(7) 0.021(3) 0.018(4) -0.014(3) -0.032(4)
C44 0.0107(17) 0.016(2) 0.0152(19) -0.0013(16) -0.0006(15) -0.0012(15)
C45 0.0125(19) 0.028(3) 0.022(2) 0.002(2) -0.0007(17) -0.0048(18)
C46 0.019(2) 0.026(3) 0.015(2) -0.0021(18) 0.0006(17) 0.0011(19)
C47 0.014(2) 0.025(3) 0.022(2) 0.0025(19) -0.0008(17) 0.0059(18)

loop_
_atom_type_symbol
_atom_type_description
_atom_type_scat_dispersion_real
_atom_type_scat_dispersion_imag
_atom_type_scat_source
C C 0.0033 0.0016 'International Tables Vol C Tables 4.2.6.8 and 6.1.1.4'
H H 0.0000 0.0000 'International Tables Vol C Tables 4.2.6.8 and 6.1.1.4'
O O 0.0106 0.0060 'International Tables Vol C Tables 4.2.6.8 and 6.1.1.4'

loop_
_geom_angle_atom_site_label_1
_geom_angle_atom_site_label_2
_geom_angle_atom_site_label_3
_geom_angle
C3 O2 H2 104(6)
O1 C1 C2 121.4(4)
O1 C1 C28 119.9(4)
C2 C1 C28 118.6(4)
C1 C2 H2A 120.4
C3 C2 C1 119.1(4)
C3 C2 H2A 120.4
O2 C3 C2 122.0(4)
O2 C3 C4 115.3(4)
C2 C3 C4 122.6(4)
C5 C4 C3 119.1(4)
C9 C4 C3 118.9(4)
C9 C4 C5 121.9(4)
C4 C5 C6 117.8(4)
C4 C5 C19 123.6(4)
C6 C5 C19 118.6(4)
C5 C6 H6 119.5
C7 C6 C5 120.9(5)
C7 C6 H6 119.5
C6 C7 H7 119.8
C6 C7 C8 120.4(5)
C8 C7 H7 119.8
C7 C8 H8 120.0
C9 C8 C7 120.1(5)
C9 C8 H8 120.0
C4 C9 C10 122.0(4)
C8 C9 C4 118.8(5)
C8 C9 C10 119.1(4)
C11 C10 C9 119.7(5)
C15 C10 C9 120.2(5)
C15 C10 C11 120.1(5)
C10 C11 C16 120.8(5)
C12 C11 C10 119.1(5)
C12 C11 C16 120.0(5)
C11 C12 H12 119.0
C11 C12 C13 122.0(6)
C13 C12 H12 119.0
C12 C13 C17 121.0(6)
C14 C13 C12 117.8(5)
C14 C13 C17 121.1(6)
C13 C14 H14 119.2
C13 C14 C15 121.7(5)
C15 C14 H14 119.2
C10 C15 C14 119.4(5)
C10 C15 C18 121.7(5)
C14 C15 C18 118.9(5)
C11 C16 H16A 109.5
C11 C16 H16B 109.5
C11 C16 H16C 109.5
H16A C16 H16B 109.5
H16A C16 H16C 109.5
H16B C16 H16C 109.5
C13 C17 H17A 109.5
C13 C17 H17B 109.5
C13 C17 H17C 109.5
H17A C17 H17B 109.5
H17A C17 H17C 109.5
H17B C17 H17C 109.5
C15 C18 H18A 109.5
C15 C18 H18B 109.5
C15 C18 H18C 109.5
H18A C18 H18B 109.5
H18A C18 H18C 109.5
H18B C18 H18C 109.5
C20 C19 C5 120.9(4)
C24 C19 C5 120.2(4)
C24 C19 C20 118.9(4)
C19 C20 C25 122.1(4)
C21 C20 C19 119.2(4)
C21 C20 C25 118.7(4)
C20 C21 H21 118.9
C22 C21 C20 122.2(4)
C22 C21 H21 118.9
C21 C22 C26 121.9(5)
C23 C22 C21 117.8(4)
C23 C22 C26 120.3(5)
C22 C23 H23 119.3
C22 C23 C24 121.3(5)
C24 C23 H23 119.3
C19 C24 C27 121.0(4)
C23 C24 C19 120.5(4)
C23 C24 C27 118.5(5)
C20 C25 H25A 109.5
C20 C25 H25B 109.5
C20 C25 H25C 109.5
H25A C25 H25B 109.5
H25A C25 H25C 109.5
H25B C25 H25C 109.5
C22 C26 H26A 109.5
C22 C26 H26B 109.5
C22 C26 H26C 109.5
H26A C26 H26B 109.5
H26A C26 H26C 109.5
H26B C26 H26C 109.5
C24 C27 H27A 109.5
C24 C27 H27B 109.5
C24 C27 H27C 109.5
H27A C27 H27B 109.5
H27A C27 H27C 109.5
H27B C27 H27C 109.5
C29 C28 C1 116.7(4)
C29 C28 C33 119.3(4)
C33 C28 C1 123.6(4)
C28 C29 H29 119.3
C30 C29 C28 121.3(4)
C30 C29 H29 119.3
C29 C30 H30 120.1
C29 C30 C31 119.7(5)
C31 C30 H30 120.1
C30 C31 H31 120.3
C30 C31 C32 119.4(5)
C32 C31 H31 120.3
C31 C32 H32 119.0
C31 C32 C33 122.1(4)
C33 C32 H32 119.0
C28 C33 C34 123.1(4)
C32 C33 C28 118.1(4)
C32 C33 C34 118.8(4)
C35 C34 C33 122.0(4)
C39 C34 C33 118.2(4)
C39 C34 C35 119.8(4)
C34 C35 H35 119.7
C36 C35 C34 120.6(4)
C36 C35 H35 119.7
C35 C36 C37 118.4(4)
C35 C36 C40 121.6(4)
C37 C36 C40 120.0(4)
C36 C37 H37 118.9
C38 C37 C36 122.2(4)
C38 C37 H37 118.9
C37 C38 C39 117.8(4)
C37 C38 C44 123.7(4)
C39 C38 C44 118.5(4)
C34 C39 C38 121.1(4)
C34 C39 H39 119.4
C38 C39 H39 119.4
C41 C40 C36 110.1(5)
C41 C40 C42 107.5(7)
C41 C40 C43 109.7(7)
C42 C40 C36 108.5(5)
C43 C40 C36 113.4(5)
C43 C40 C42 107.4(7)
C40 C41 H41A 109.5
C40 C41 H41B 109.5
C40 C41 H41C 109.5
H41A C41 H41B 109.5
H41A C41 H41C 109.5
H41B C41 H41C 109.5
C40 C42 H42A 109.5
C40 C42 H42B 109.5
C40 C42 H42C 109.5
H42A C42 H42B 109.5
H42A C42 H42C 109.5
H42B C42 H42C 109.5
C40 C43 H43A 109.5
C40 C43 H43B 109.5
C40 C43 H43C 109.5
H43A C43 H43B 109.5
H43A C43 H43C 109.5
H43B C43 H43C 109.5
C38 C44 C46 109.9(4)
C38 C44 C47 108.7(4)
C45 C44 C38 112.8(4)
C45 C44 C46 107.5(4)
C45 C44 C47 108.2(4)
C46 C44 C47 109.7(4)
C44 C45 H45A 109.5
C44 C45 H45B 109.5
C44 C45 H45C 109.5
H45A C45 H45B 109.5
H45A C45 H45C 109.5
H45B C45 H45C 109.5
C44 C46 H46A 109.5
C44 C46 H46B 109.5
C44 C46 H46C 109.5
H46A C46 H46B 109.5
H46A C46 H46C 109.5
H46B C46 H46C 109.5
C44 C47 H47A 109.5
C44 C47 H47B 109.5
C44 C47 H47C 109.5
H47A C47 H47B 109.5
H47A C47 H47C 109.5
H47B C47 H47C 109.5

loop_
_geom_bond_atom_site_label_1
_geom_bond_atom_site_label_2
_geom_bond_distance
O1 C1 1.267(6)
O2 H2 0.91(9)
O2 C3 1.313(6)
C1 C2 1.428(6)
C1 C28 1.487(7)
C2 H2A 0.9500
C2 C3 1.383(7)
C3 C4 1.492(6)
C4 C5 1.401(7)
C4 C9 1.399(6)
C5 C6 1.407(7)
C5 C19 1.493(6)
C6 H6 0.9500
C6 C7 1.383(7)
C7 H7 0.9500
C7 C8 1.400(8)
C8 H8 0.9500
C8 C9 1.396(7)
C9 C10 1.495(7)
C10 C11 1.400(7)
C10 C15 1.393(7)
C11 C12 1.392(8)
C11 C16 1.508(9)
C12 H12 0.9500
C12 C13 1.399(9)
C13 C14 1.386(9)
C13 C17 1.508(9)
C14 H14 0.9500
C14 C15 1.402(7)
C15 C18 1.511(8)
C16 H16A 0.9800
C16 H16B 0.9800
C16 H16C 0.9800
C17 H17A 0.9800
C17 H17B 0.9800
C17 H17C 0.9800
C18 H18A 0.9800
C18 H18B 0.9800
C18 H18C 0.9800
C19 C20 1.405(6)
C19 C24 1.398(7)
C20 C21 1.398(7)
C20 C25 1.509(7)
C21 H21 0.9500
C21 C22 1.392(7)
C22 C23 1.385(7)
C22 C26 1.497(7)
C23 H23 0.9500
C23 C24 1.397(7)
C24 C27 1.515(7)
C25 H25A 0.9800
C25 H25B 0.9800
C25 H25C 0.9800
C26 H26A 0.9800
C26 H26B 0.9800
C26 H26C 0.9800
C27 H27A 0.9800
C27 H27B 0.9800
C27 H27C 0.9800
C28 C29 1.401(7)
C28 C33 1.417(6)
C29 H29 0.9500
C29 C30 1.387(7)
C30 H30 0.9500
C30 C31 1.387(7)
C31 H31 0.9500
C31 C32 1.392(7)
C32 H32 0.9500
C32 C33 1.396(7)
C33 C34 1.491(6)
C34 C35 1.402(7)
C34 C39 1.387(6)
C35 H35 0.9500
C35 C36 1.393(7)
C36 C37 1.403(6)
C36 C40 1.537(7)
C37 H37 0.9500
C37 C38 1.393(7)
C38 C39 1.407(7)
C38 C44 1.530(7)
C39 H39 0.9500
C40 C41 1.512(9)
C40 C42 1.526(10)
C40 C43 1.515(9)
C41 H41A 0.9800
C41 H41B 0.9800
C41 H41C 0.9800
C42 H42A 0.9800
C42 H42B 0.9800
C42 H42C 0.9800
C43 H43A 0.9800
C43 H43B 0.9800
C43 H43C 0.9800
C44 C45 1.528(7)
C44 C46 1.542(7)
C44 C47 1.544(8)
C45 H45A 0.9800
C45 H45B 0.9800
C45 H45C 0.9800
C46 H46A 0.9800
C46 H46B 0.9800
C46 H46C 0.9800
C47 H47A 0.9800
C47 H47B 0.9800
C47 H47C 0.9800
